data_4303762
loop_
_publ_author_name
'Jeanette E. Ziegler'
'Guodong Du'
'Philip E. Fanwick'
'Mahdi M. Abu-Omar'

_publ_contact_author_address
;    Department of Chemistry
     Purdue University
     560 Oval Dr.
     W. Lafayette
     IN 47907-2084
     USA
;
_publ_contact_author_email pfanwick@purdue.edu
_publ_contact_author_fax 1(765)4940239
_publ_contact_author_name 'Phillip E. Fanwick'
_publ_contact_author_phone 1(765)4944572
_publ_section_title
;
An Efficient Method for the Preparation of Oxo Molybdenum Salalen Complexes
and Their Unusual Use as Hydrosilylation Catalysts
;
_journal_name_full 'Inorganic Chemistry'
_journal_page_first 11290
_journal_page_last 11296
_journal_paper_doi 10.1021/ic901794h
_journal_volume 48
_journal_year 2009
_chemical_formula_moiety 'C32 H47 Mo1 N2 O4,0.465(C1 H2 Cl2)'
_chemical_formula_sum 'C32.47 H47.93 Cl0.93 Mo N2 O4'
_chemical_formula_weight 659.18
_chemical_name_systematic ' ?'
_space_group_IT_number 2
_symmetry_cell_setting triclinic
_symmetry_space_group_name_Hall '-P 1'
_symmetry_space_group_name_H-M 'P -1'
_atom_type_scat_source 'International Tables for Crystallography (Vol C)'
_cell_angle_alpha 72.878(13)
_cell_angle_beta 88.824(7)
_cell_angle_gamma 72.504(11)
_cell_formula_units_Z 4
_cell_length_a 14.569(3)
_cell_length_b 15.011(6)
_cell_length_c 18.323(5)
_cell_measurement_reflns_used 44292
_cell_measurement_temperature 150
_cell_measurement_theta_max 25
_cell_measurement_theta_min 2
_cell_volume 3642(2)
_computing_cell_refinement DENZO/SCALEPACK_(Otwinowski,_1996)
_computing_data_collection Collect_(Nonius,_1998)
_computing_data_reduction DENZO/SCALEPACK_(Otwinowski,_1996)
_computing_molecular_graphics
;
    ORTEP (Johnson, 1976)
    PLATON (Spek, 1997)
;
_computing_structure_refinement SHELX97_(Sheldrick,_1997)
_computing_structure_solution PATTY_(DIRDIF99,_Beurskins,_1999)
_diffrn_ambient_temperature 150
_diffrn_measured_fraction_theta_max 0.7857
_diffrn_measurement_device_type Nonius_KappaCCD
_diffrn_measurement_method \w
_diffrn_radiation_monochromator 'graphite 002'
_diffrn_radiation_type MO-K\a
_diffrn_radiation_wavelength 0.71073
_diffrn_reflns_av_R_equivalents 0.064
_diffrn_reflns_limit_h_max 17
_diffrn_reflns_limit_h_min 0
_diffrn_reflns_limit_k_max 18
_diffrn_reflns_limit_k_min -16
_diffrn_reflns_limit_l_max 21
_diffrn_reflns_limit_l_min -21
_diffrn_reflns_number 44292
_diffrn_reflns_theta_max 25.46
_diffrn_reflns_theta_min 2.28
_exptl_absorpt_coefficient_mu 0.451
_exptl_absorpt_correction_T_max 0.9452
_exptl_absorpt_correction_T_min 0.9079
_exptl_absorpt_correction_type multi-scan_(Otwinowski_&_Minor,_1997)
_exptl_crystal_colour_primary orange
_exptl_crystal_density_diffrn 1.202
_exptl_crystal_description plate
_exptl_crystal_F_000 1380
_exptl_crystal_size_max 0.44
_exptl_crystal_size_mid 0.40
_exptl_crystal_size_min 0.13
_refine_diff_density_max 1.21
_refine_diff_density_min -0.66
_refine_ls_extinction_method none
_refine_ls_goodness_of_fit_ref 1.021
_refine_ls_hydrogen_treatment constr
_refine_ls_matrix_type full
_refine_ls_number_parameters 782
_refine_ls_number_reflns 12726
_refine_ls_number_restraints 0
_refine_ls_R_factor_all 0.089
_refine_ls_R_factor_gt 0.057
_refine_ls_shift/su_max 0.002
_refine_ls_structure_factor_coef Fsqd
_refine_ls_weighting_details '1/[\s^2^(Fo^2^)+(0.0917P)^2^+0.0000P] where P=(Fo^2^+2Fc^2^)/3  '
_refine_ls_weighting_scheme calc
_refine_ls_wR_factor_gt 0.144
_refine_ls_wR_factor_ref 0.156
_reflns_number_gt 8629
_reflns_number_total 12726
_reflns_threshold_expression >2.0\s(I)
_cod_data_source_file ic901794h_si_002_2.cif
_cod_data_source_block D1049_MoO2Salalen-tBu2-1
_cod_depositor_comments
;
The following automatic conversions were performed:
'_refine_ls_weighting_scheme' value 'calc ' changed to 'calc' according to
'/home/saulius/struct/CIF-dictionaries/cif_core.dic' dictionary named
'cif_core.dic' version 2.4.1 from 2010-06-29.

Automatic conversion script
Id: cif_fix_enum 1527 2010-12-29 10:47:43Z saulius 
;
_cod_original_cell_volume 3642.3(19)
_cod_original_formula_sum 'C32.47 H47.93 Cl0.93 Mo1 N2 O4'
_cod_database_code 4303762

loop_
_symmetry_equiv_pos_as_xyz
'x, y, z'
'-x, -y, -z'

loop_
_atom_site_label
_atom_site_type_symbol
_atom_site_fract_x
_atom_site_fract_y
_atom_site_fract_z
_atom_site_U_iso_or_equiv
_atom_site_adp_type
_atom_site_occupancy
_atom_site_symmetry_multiplicity
_atom_site_calc_flag
_atom_site_refinement_flags
_atom_site_disorder_assembly
_atom_site_disorder_group
Mo(1) Mo 0.52309(3) 0.02836(3) 0.35871(2) 0.03210(13) Uani 1 1 d . . .
Mo(2) Mo 0.98672(3) 0.14352(3) 0.36536(2) 0.02947(13) Uani 1 1 d . . .
Cl(91) Cl 0.7096(3) 0.3655(3) 0.2323(2) 0.0821(16) Uani 0.422(4) 1 d P . .
Cl(92) Cl 0.6560(3) 0.4159(3) 0.3701(2) 0.0817(15) Uani 0.422(4) 1 d P . .
Cl(93) Cl 1.2434(2) -0.1776(3) 0.4397(3) 0.0917(16) Uani 0.502(5) 1 d P . .
Cl(94) Cl 1.4209(3) -0.3236(4) 0.4306(3) 0.125(2) Uani 0.502(5) 1 d P . .
O(11) O 0.5960(2) -0.0355(2) 0.29005(16) 0.0347(7) Uani 1 1 d . . .
O(12) O 0.5918(2) -0.0421(2) 0.44378(17) 0.0351(7) Uani 1 1 d . . .
O(13) O 0.4232(2) -0.0088(2) 0.37102(18) 0.0415(8) Uani 1 1 d . . .
O(21) O 0.99175(19) 0.1669(2) 0.25671(16) 0.0322(7) Uani 1 1 d . . .
O(22) O 1.0125(2) 0.0175(2) 0.39587(16) 0.0350(7) Uani 1 1 d . . .
O(23) O 0.8681(2) 0.1819(2) 0.38141(18) 0.0415(8) Uani 1 1 d . . .
O(118) O 0.4601(2) 0.1469(2) 0.26937(17) 0.0378(7) Uani 1 1 d . . .
O(218) O 1.0032(2) 0.2749(2) 0.35227(16) 0.0330(7) Uani 1 1 d . . .
N(18) N 0.6430(2) 0.0997(3) 0.34310(19) 0.0312(8) Uani 1 1 d . . .
N(28) N 1.1498(2) 0.1026(3) 0.36035(19) 0.0300(8) Uani 1 1 d . . .
N(111) N 0.4786(3) 0.1414(3) 0.4186(2) 0.0337(9) Uani 1 1 d . . .
N(211) N 1.0429(3) 0.1217(3) 0.4830(2) 0.0320(9) Uani 1 1 d . . .
C(11) C 0.6893(3) -0.0673(3) 0.2778(2) 0.0316(10) Uani 1 1 d . . .
C(12) C 0.7211(3) -0.1457(3) 0.2456(2) 0.0308(10) Uani 1 1 d . . .
C(13) C 0.8187(3) -0.1770(3) 0.2359(3) 0.0356(11) Uani 1 1 d . . .
C(14) C 0.8865(3) -0.1359(3) 0.2533(2) 0.0328(10) Uani 1 1 d . . .
C(15) C 0.8527(3) -0.0583(3) 0.2821(2) 0.0312(10) Uani 1 1 d . . .
C(16) C 0.7545(3) -0.0221(3) 0.2944(2) 0.0296(10) Uani 1 1 d . . .
C(17) C 0.7271(3) 0.0624(3) 0.3225(2) 0.0307(10) Uani 1 1 d . . .
C(19) C 0.6262(3) 0.1837(3) 0.3733(3) 0.0340(10) Uani 1 1 d . . .
C(21) C 1.0552(3) 0.1322(3) 0.2087(2) 0.0308(10) Uani 1 1 d . . .
C(22) C 1.0223(3) 0.1507(3) 0.1323(3) 0.0344(11) Uani 1 1 d . . .
C(23) C 1.0866(3) 0.1058(3) 0.0873(3) 0.0366(11) Uani 1 1 d . . .
C(24) C 1.1816(3) 0.0478(3) 0.1124(2) 0.0340(10) Uani 1 1 d . . .
C(25) C 1.2131(3) 0.0404(3) 0.1846(2) 0.0338(10) Uani 1 1 d . . .
C(26) C 1.1511(3) 0.0820(3) 0.2337(2) 0.0305(10) Uani 1 1 d . . .
C(27) C 1.1962(3) 0.0743(3) 0.3072(2) 0.0323(10) Uani 1 1 d . . .
C(29) C 1.2033(3) 0.0964(3) 0.4302(2) 0.0340(10) Uani 1 1 d . . .
C(110) C 0.5630(3) 0.1683(4) 0.4393(3) 0.0405(12) Uani 1 1 d . . .
C(111) C 0.4579(3) 0.3008(4) 0.1770(3) 0.0442(12) Uani 1 1 d . . .
C(112) C 0.3929(3) 0.2274(3) 0.3820(3) 0.0408(12) Uani 1 1 d . . .
C(113) C 0.4119(3) 0.2910(3) 0.3057(3) 0.0378(11) Uani 1 1 d . . .
C(114) C 0.3983(3) 0.3880(4) 0.2920(3) 0.0440(12) Uani 1 1 d . . .
C(115) C 0.4130(3) 0.4469(4) 0.2206(3) 0.0489(13) Uani 1 1 d . . .
C(116) C 0.4425(3) 0.3995(4) 0.1659(3) 0.0513(14) Uani 1 1 d . . .
C(118) C 0.4440(3) 0.2450(4) 0.2501(3) 0.0380(11) Uani 1 1 d . . .
C(121) C 0.6504(3) -0.1903(4) 0.2212(3) 0.0388(11) Uani 1 1 d . . .
C(122) C 0.5757(4) -0.1098(4) 0.1586(3) 0.0535(14) Uani 1 1 d . . .
C(123) C 0.5955(4) -0.2333(4) 0.2891(3) 0.0511(13) Uani 1 1 d . . .
C(124) C 0.7003(4) -0.2724(4) 0.1870(3) 0.0580(15) Uani 1 1 d . . .
C(141) C 0.9935(3) -0.1786(3) 0.2411(3) 0.0345(11) Uani 1 1 d . . .
C(142) C 1.0055(4) -0.1829(5) 0.1592(3) 0.0610(16) Uani 1 1 d . . .
C(143) C 1.0318(3) -0.2809(4) 0.2970(3) 0.0477(13) Uani 1 1 d . . .
C(144) C 1.0531(3) -0.1186(4) 0.2565(3) 0.0479(13) Uani 1 1 d . . .
C(151) C 0.3969(4) 0.5573(4) 0.2014(3) 0.0577(15) Uani 1 1 d . . .
C(152) C 0.4918(4) 0.5786(5) 0.1827(4) 0.0754(18) Uani 1 1 d . . .
C(153) C 0.3535(5) 0.5976(4) 0.2653(4) 0.0768(19) Uani 1 1 d . . .
C(154) C 0.3253(5) 0.6123(4) 0.1296(4) 0.0761(19) Uani 1 1 d . . .
C(171) C 0.4867(4) 0.2560(5) 0.1121(3) 0.0605(16) Uani 1 1 d . . .
C(172) C 0.5806(4) 0.1711(5) 0.1340(3) 0.0696(18) Uani 1 1 d . . .
C(173) C 0.5012(6) 0.3298(5) 0.0379(4) 0.103(3) Uani 1 1 d . . .
C(174) C 0.4084(5) 0.2131(6) 0.0954(4) 0.084(2) Uani 1 1 d . . .
C(210) C 1.1471(3) 0.0635(3) 0.4979(2) 0.0349(11) Uani 1 1 d . . .
C(212) C 1.0171(3) 0.2101(3) 0.5090(3) 0.0350(11) Uani 1 1 d . . .
C(213) C 1.0618(3) 0.2855(3) 0.4661(2) 0.0326(10) Uani 1 1 d . . .
C(214) C 1.1093(3) 0.3270(3) 0.5058(2) 0.0328(10) Uani 1 1 d . . .
C(215) C 1.1464(3) 0.4017(3) 0.4664(3) 0.0338(11) Uani 1 1 d . . .
C(216) C 1.1375(3) 0.4293(3) 0.3871(3) 0.0328(10) Uani 1 1 d . . .
C(217) C 1.0914(3) 0.3888(3) 0.3444(2) 0.0310(10) Uani 1 1 d . . .
C(218) C 1.0520(3) 0.3160(3) 0.3867(2) 0.0307(10) Uani 1 1 d . . .
C(221) C 0.9204(3) 0.2185(4) 0.1001(3) 0.0406(12) Uani 1 1 d . . .
C(222) C 0.9039(4) 0.2329(4) 0.0139(3) 0.0583(15) Uani 1 1 d . . .
C(223) C 0.8437(3) 0.1767(4) 0.1408(3) 0.0508(13) Uani 1 1 d . . .
C(224) C 0.9065(4) 0.3213(4) 0.1083(3) 0.0527(14) Uani 1 1 d . . .
C(241) C 1.2480(4) -0.0029(4) 0.0610(3) 0.0447(12) Uani 1 1 d . . .
C(242) C 1.2034(6) 0.0134(10) -0.0122(6) 0.227(8) Uani 1 1 d . . .
C(243) C 1.2925(8) -0.1105(6) 0.1045(5) 0.162(5) Uani 1 1 d . . .
C(244) C 1.3384(5) 0.0294(6) 0.0496(4) 0.100(3) Uani 1 1 d . . .
C(251) C 1.1964(3) 0.4496(3) 0.5098(3) 0.0381(11) Uani 1 1 d . . .
C(252) C 1.3052(3) 0.4022(4) 0.5137(3) 0.0533(14) Uani 1 1 d . . .
C(253) C 1.1724(4) 0.5583(4) 0.4703(3) 0.0565(15) Uani 1 1 d . . .
C(254) C 1.1644(4) 0.4375(4) 0.5915(3) 0.0523(14) Uani 1 1 d . . .
C(271) C 1.0825(3) 0.4233(3) 0.2568(2) 0.0346(10) Uani 1 1 d . . .
C(272) C 0.9744(3) 0.4703(4) 0.2287(3) 0.0450(12) Uani 1 1 d . . .
C(273) C 1.1282(4) 0.3360(3) 0.2255(3) 0.0409(12) Uani 1 1 d . . .
C(274) C 1.1349(4) 0.4988(3) 0.2221(3) 0.0418(12) Uani 1 1 d . . .
C(911) C 0.7389(8) 0.4055(9) 0.2979(8) 0.060(4) Uani 0.422(4) 1 d P . .
C(921) C 1.3216(14) -0.2047(10) 0.3857(8) 0.106(6) Uani 0.502(5) 1 d P . .
H(13) H 0.8414 -0.2307 0.2158 0.043 Uiso 1 1 calc R . .
H(15) H 0.8968 -0.0282 0.2940 0.037 Uiso 1 1 calc R . .
H(17) H 0.7751 0.0924 0.3260 0.037 Uiso 1 1 calc R . .
H(23) H 1.0646 0.1151 0.0364 0.044 Uiso 1 1 calc R . .
H(25) H 1.2789 0.0061 0.2020 0.041 Uiso 1 1 calc R . .
H(27) H 1.2643 0.0464 0.3157 0.039 Uiso 1 1 calc R . .
H(114) H 0.3784 0.4167 0.3318 0.053 Uiso 1 1 calc R . .
H(116) H 0.4530 0.4378 0.1169 0.062 Uiso 1 1 calc R . .
H(11A) H 0.6015 0.1155 0.4839 0.049 Uiso 1 1 calc R . .
H(11B) H 0.5397 0.2291 0.4542 0.049 Uiso 1 1 calc R . .
H(11C) H 0.3734 0.2677 0.4171 0.049 Uiso 1 1 calc R . .
H(11D) H 0.3385 0.2036 0.3743 0.049 Uiso 1 1 calc R . .
H(12A) H 0.5339 -0.0621 0.1813 0.080 Uiso 1 1 calc R . .
H(12B) H 0.5363 -0.1400 0.1370 0.080 Uiso 1 1 calc R . .
H(12C) H 0.6095 -0.0766 0.1180 0.080 Uiso 1 1 calc R . .
H(12D) H 0.6419 -0.2833 0.3297 0.077 Uiso 1 1 calc R . .
H(12E) H 0.5523 -0.2629 0.2715 0.077 Uiso 1 1 calc R . .
H(12F) H 0.5576 -0.1807 0.3091 0.077 Uiso 1 1 calc R . .
H(12G) H 0.7333 -0.2466 0.1423 0.087 Uiso 1 1 calc R . .
H(12H) H 0.6521 -0.2980 0.1713 0.087 Uiso 1 1 calc R . .
H(12I) H 0.7475 -0.3253 0.2254 0.087 Uiso 1 1 calc R . .
H(14A) H 1.0741 -0.2107 0.1525 0.092 Uiso 1 1 calc R . .
H(14B) H 0.9806 -0.1166 0.1233 0.092 Uiso 1 1 calc R . .
H(14C) H 0.9696 -0.2243 0.1490 0.092 Uiso 1 1 calc R . .
H(14D) H 1.0988 -0.3110 0.2874 0.072 Uiso 1 1 calc R . .
H(14E) H 0.9922 -0.3207 0.2901 0.072 Uiso 1 1 calc R . .
H(14F) H 1.0293 -0.2771 0.3495 0.072 Uiso 1 1 calc R . .
H(14G) H 1.0490 -0.1182 0.3098 0.072 Uiso 1 1 calc R . .
H(14H) H 1.0285 -0.0513 0.2223 0.072 Uiso 1 1 calc R . .
H(14I) H 1.1205 -0.1474 0.2473 0.072 Uiso 1 1 calc R . .
H(15A) H 0.4796 0.6496 0.1628 0.113 Uiso 1 1 calc R . .
H(15B) H 0.5213 0.5479 0.1441 0.113 Uiso 1 1 calc R . .
H(15C) H 0.5355 0.5521 0.2293 0.113 Uiso 1 1 calc R . .
H(15D) H 0.2943 0.5801 0.2786 0.115 Uiso 1 1 calc R . .
H(15E) H 0.3382 0.6691 0.2483 0.115 Uiso 1 1 calc R . .
H(15F) H 0.3998 0.5697 0.3103 0.115 Uiso 1 1 calc R . .
H(15G) H 0.2632 0.6000 0.1403 0.114 Uiso 1 1 calc R . .
H(15H) H 0.3513 0.5889 0.0866 0.114 Uiso 1 1 calc R . .
H(15I) H 0.3159 0.6828 0.1165 0.114 Uiso 1 1 calc R . .
H(17A) H 0.6309 0.1930 0.1512 0.104 Uiso 1 1 calc R . .
H(17B) H 0.6007 0.1486 0.0894 0.104 Uiso 1 1 calc R . .
H(17C) H 0.5705 0.1170 0.1755 0.104 Uiso 1 1 calc R . .
H(17D) H 0.5523 0.3558 0.0476 0.155 Uiso 1 1 calc R . .
H(17E) H 0.4409 0.3837 0.0204 0.155 Uiso 1 1 calc R . .
H(17F) H 0.5195 0.2969 -0.0015 0.155 Uiso 1 1 calc R . .
H(17G) H 0.4270 0.1839 0.0538 0.126 Uiso 1 1 calc R . .
H(17H) H 0.3467 0.2654 0.0801 0.126 Uiso 1 1 calc R . .
H(17I) H 0.4019 0.1626 0.1415 0.126 Uiso 1 1 calc R . .
H(19A) H 0.5939 0.2457 0.3329 0.041 Uiso 1 1 calc R . .
H(19B) H 0.6884 0.1873 0.3911 0.041 Uiso 1 1 calc R . .
H(214) H 1.1163 0.3042 0.5602 0.039 Uiso 1 1 calc R . .
H(216) H 1.1642 0.4789 0.3597 0.039 Uiso 1 1 calc R . .
H(21A) H 1.1540 -0.0068 0.5079 0.042 Uiso 1 1 calc R . .
H(21B) H 1.1739 0.0713 0.5440 0.042 Uiso 1 1 calc R . .
H(21C) H 1.0378 0.1903 0.5642 0.042 Uiso 1 1 calc R . .
H(21D) H 0.9461 0.2397 0.5033 0.042 Uiso 1 1 calc R . .
H(22A) H 0.9082 0.1699 0.0063 0.087 Uiso 1 1 calc R . .
H(22B) H 0.9533 0.2585 -0.0140 0.087 Uiso 1 1 calc R . .
H(22C) H 0.8399 0.2795 -0.0053 0.087 Uiso 1 1 calc R . .
H(22D) H 0.8538 0.1110 0.1361 0.076 Uiso 1 1 calc R . .
H(22E) H 0.7796 0.2194 0.1173 0.076 Uiso 1 1 calc R . .
H(22F) H 0.8481 0.1725 0.1950 0.076 Uiso 1 1 calc R . .
H(22G) H 0.8402 0.3630 0.0904 0.079 Uiso 1 1 calc R . .
H(22H) H 0.9517 0.3506 0.0774 0.079 Uiso 1 1 calc R . .
H(22I) H 0.9186 0.3154 0.1621 0.079 Uiso 1 1 calc R . .
H(24A) H 1.1549 -0.0209 -0.0062 0.340 Uiso 1 1 calc R . .
H(24B) H 1.2525 -0.0115 -0.0448 0.340 Uiso 1 1 calc R . .
H(24C) H 1.1723 0.0838 -0.0359 0.340 Uiso 1 1 calc R . .
H(24D) H 1.2436 -0.1441 0.1086 0.243 Uiso 1 1 calc R . .
H(24E) H 1.3168 -0.1171 0.1559 0.243 Uiso 1 1 calc R . .
H(24F) H 1.3460 -0.1399 0.0771 0.243 Uiso 1 1 calc R . .
H(24G) H 1.3864 -0.0144 0.0272 0.149 Uiso 1 1 calc R . .
H(24H) H 1.3651 0.0266 0.0992 0.149 Uiso 1 1 calc R . .
H(24I) H 1.3218 0.0966 0.0151 0.149 Uiso 1 1 calc R . .
H(25A) H 1.3278 0.4192 0.4622 0.080 Uiso 1 1 calc R . .
H(25B) H 1.3206 0.3308 0.5343 0.080 Uiso 1 1 calc R . .
H(25C) H 1.3371 0.4260 0.5471 0.080 Uiso 1 1 calc R . .
H(25D) H 1.1976 0.5692 0.4195 0.085 Uiso 1 1 calc R . .
H(25E) H 1.2017 0.5876 0.5009 0.085 Uiso 1 1 calc R . .
H(25F) H 1.1022 0.5885 0.4649 0.085 Uiso 1 1 calc R . .
H(25G) H 1.1982 0.4683 0.6176 0.079 Uiso 1 1 calc R . .
H(25H) H 1.1801 0.3675 0.6196 0.079 Uiso 1 1 calc R . .
H(25I) H 1.0947 0.4688 0.5895 0.079 Uiso 1 1 calc R . .
H(27A) H 0.9390 0.4242 0.2523 0.067 Uiso 1 1 calc R . .
H(27B) H 0.9674 0.4860 0.1729 0.067 Uiso 1 1 calc R . .
H(27C) H 0.9482 0.5305 0.2431 0.067 Uiso 1 1 calc R . .
H(27D) H 1.1962 0.3057 0.2447 0.061 Uiso 1 1 calc R . .
H(27E) H 1.1237 0.3594 0.1694 0.061 Uiso 1 1 calc R . .
H(27F) H 1.0937 0.2875 0.2426 0.061 Uiso 1 1 calc R . .
H(27G) H 1.1038 0.5591 0.2352 0.063 Uiso 1 1 calc R . .
H(27H) H 1.1319 0.5133 0.1662 0.063 Uiso 1 1 calc R . .
H(27I) H 1.2025 0.4724 0.2425 0.063 Uiso 1 1 calc R . .
H(29A) H 1.2099 0.1611 0.4270 0.041 Uiso 1 1 calc R . .
H(29B) H 1.2687 0.0487 0.4359 0.041 Uiso 1 1 calc R . .
H(91A) H 0.7465 0.4708 0.2731 0.072 Uiso 0.422(4) 1 calc PR . .
H(91B) H 0.8025 0.3611 0.3230 0.072 Uiso 0.422(4) 1 calc PR . .
H(92A) H 1.3508 -0.1510 0.3681 0.128 Uiso 0.502(5) 1 calc PR . .
H(92B) H 1.2908 -0.2098 0.3401 0.128 Uiso 0.502(5) 1 calc PR . .

loop_
_atom_site_aniso_label
_atom_site_aniso_U_11
_atom_site_aniso_U_22
_atom_site_aniso_U_33
_atom_site_aniso_U_12
_atom_site_aniso_U_13
_atom_site_aniso_U_23
Mo(1) 0.0288(2) 0.0359(3) 0.0299(2) -0.01018(18) 0.00629(16) -0.00737(19)
Mo(2) 0.0305(2) 0.0337(2) 0.0282(2) -0.01425(17) 0.00456(16) -0.01069(18)
Cl(91) 0.086(3) 0.076(3) 0.074(3) -0.012(2) 0.028(2) -0.023(2)
Cl(92) 0.103(3) 0.084(3) 0.071(3) -0.035(2) 0.001(2) -0.037(2)
Cl(93) 0.061(2) 0.084(3) 0.137(4) -0.0148(18) -0.009(2) -0.044(3)
Cl(94) 0.101(3) 0.148(5) 0.160(5) -0.030(3) 0.017(3) -0.102(4)
O(11) 0.0303(17) 0.0450(19) 0.0318(18) -0.0159(14) 0.0041(13) -0.0118(15)
O(12) 0.0335(17) 0.0331(18) 0.0346(18) -0.0091(14) 0.0050(13) -0.0061(14)
O(13) 0.0302(17) 0.050(2) 0.043(2) -0.0141(15) 0.0079(14) -0.0113(17)
O(21) 0.0327(17) 0.0356(18) 0.0286(17) -0.0118(14) 0.0052(13) -0.0101(14)
O(22) 0.0424(18) 0.0358(18) 0.0300(17) -0.0176(14) 0.0061(14) -0.0097(14)
O(23) 0.0338(18) 0.054(2) 0.044(2) -0.0187(16) 0.0083(14) -0.0209(17)
O(118) 0.0335(17) 0.041(2) 0.0325(18) -0.0084(15) 0.0022(13) -0.0049(15)
O(218) 0.0424(18) 0.0337(18) 0.0284(17) -0.0191(14) 0.0032(13) -0.0104(14)
N(18) 0.031(2) 0.030(2) 0.029(2) -0.0087(16) 0.0027(16) -0.0052(17)
N(28) 0.035(2) 0.031(2) 0.026(2) -0.0147(17) 0.0017(16) -0.0061(17)
N(111) 0.030(2) 0.031(2) 0.032(2) -0.0051(16) 0.0039(16) -0.0068(17)
N(211) 0.035(2) 0.032(2) 0.030(2) -0.0123(17) 0.0021(16) -0.0114(17)
C(11) 0.027(2) 0.037(3) 0.027(2) -0.009(2) 0.0045(18) -0.005(2)
C(12) 0.034(3) 0.038(3) 0.024(2) -0.014(2) -0.0007(18) -0.011(2)
C(13) 0.038(3) 0.040(3) 0.033(3) -0.014(2) 0.006(2) -0.015(2)
C(14) 0.033(2) 0.035(3) 0.028(2) -0.010(2) 0.0014(19) -0.007(2)
C(15) 0.029(2) 0.037(3) 0.028(2) -0.010(2) 0.0016(18) -0.010(2)
C(16) 0.029(2) 0.038(3) 0.021(2) -0.010(2) 0.0028(18) -0.006(2)
C(17) 0.028(2) 0.032(3) 0.031(3) -0.008(2) 0.0017(19) -0.008(2)
C(19) 0.030(2) 0.037(3) 0.037(3) -0.009(2) 0.003(2) -0.015(2)
C(21) 0.038(3) 0.027(2) 0.031(3) -0.014(2) 0.006(2) -0.008(2)
C(22) 0.038(3) 0.035(3) 0.033(3) -0.013(2) -0.001(2) -0.013(2)
C(23) 0.047(3) 0.040(3) 0.029(3) -0.020(2) 0.005(2) -0.013(2)
C(24) 0.037(3) 0.040(3) 0.032(3) -0.018(2) 0.008(2) -0.015(2)
C(25) 0.033(2) 0.034(3) 0.033(3) -0.011(2) 0.002(2) -0.008(2)
C(26) 0.033(2) 0.030(2) 0.026(2) -0.009(2) 0.0018(19) -0.007(2)
C(27) 0.034(2) 0.033(3) 0.030(3) -0.011(2) 0.001(2) -0.008(2)
C(29) 0.033(2) 0.043(3) 0.029(3) -0.016(2) 0.0009(19) -0.011(2)
C(110) 0.045(3) 0.041(3) 0.035(3) -0.008(2) 0.005(2) -0.012(2)
C(111) 0.035(3) 0.055(3) 0.034(3) -0.011(2) 0.000(2) -0.003(3)
C(112) 0.044(3) 0.034(3) 0.039(3) -0.008(2) 0.016(2) -0.007(2)
C(113) 0.028(2) 0.036(3) 0.036(3) -0.005(2) 0.005(2) 0.001(2)
C(114) 0.035(3) 0.042(3) 0.048(3) -0.008(2) 0.007(2) -0.006(3)
C(115) 0.042(3) 0.048(3) 0.043(3) -0.010(2) 0.008(2) 0.001(3)
C(116) 0.044(3) 0.059(4) 0.039(3) -0.015(3) 0.003(2) 0.006(3)
C(118) 0.024(2) 0.044(3) 0.034(3) -0.006(2) -0.0010(19) 0.000(2)
C(121) 0.041(3) 0.050(3) 0.033(3) -0.019(2) 0.001(2) -0.018(2)
C(122) 0.055(3) 0.061(4) 0.049(3) -0.024(3) -0.012(3) -0.015(3)
C(123) 0.048(3) 0.055(3) 0.057(4) -0.027(3) 0.005(3) -0.014(3)
C(124) 0.052(3) 0.068(4) 0.073(4) -0.025(3) 0.004(3) -0.042(3)
C(141) 0.030(2) 0.042(3) 0.036(3) -0.010(2) 0.010(2) -0.018(2)
C(142) 0.045(3) 0.100(5) 0.045(3) -0.022(3) 0.012(3) -0.033(3)
C(143) 0.039(3) 0.041(3) 0.056(3) -0.001(2) 0.010(2) -0.016(3)
C(144) 0.031(3) 0.044(3) 0.073(4) -0.013(2) 0.015(2) -0.022(3)
C(151) 0.060(4) 0.049(3) 0.057(4) -0.026(3) 0.007(3) 0.003(3)
C(152) 0.076(4) 0.074(5) 0.080(5) -0.040(4) 0.003(4) -0.007(4)
C(153) 0.107(5) 0.040(3) 0.081(5) -0.029(3) 0.021(4) -0.009(3)
C(154) 0.083(5) 0.045(4) 0.078(5) -0.022(3) -0.001(4) 0.016(3)
C(171) 0.054(4) 0.079(4) 0.034(3) -0.008(3) 0.001(2) -0.006(3)
C(172) 0.065(4) 0.081(5) 0.048(4) -0.005(3) 0.023(3) -0.014(3)
C(173) 0.138(7) 0.087(6) 0.052(4) -0.010(5) 0.026(4) 0.004(4)
C(174) 0.088(5) 0.113(6) 0.055(4) -0.025(4) -0.006(3) -0.035(4)
C(210) 0.037(3) 0.043(3) 0.028(3) -0.014(2) 0.0008(19) -0.010(2)
C(212) 0.044(3) 0.038(3) 0.030(3) -0.016(2) 0.008(2) -0.015(2)
C(213) 0.037(3) 0.031(3) 0.032(3) -0.013(2) 0.007(2) -0.011(2)
C(214) 0.039(3) 0.034(3) 0.027(2) -0.012(2) 0.0051(19) -0.010(2)
C(215) 0.036(3) 0.030(3) 0.040(3) -0.011(2) 0.003(2) -0.016(2)
C(216) 0.037(3) 0.028(2) 0.036(3) -0.014(2) 0.005(2) -0.008(2)
C(217) 0.033(2) 0.029(2) 0.032(3) -0.011(2) 0.0030(19) -0.009(2)
C(218) 0.033(2) 0.029(2) 0.033(3) -0.009(2) 0.0022(19) -0.014(2)
C(221) 0.038(3) 0.050(3) 0.034(3) -0.011(2) -0.003(2) -0.014(2)
C(222) 0.056(3) 0.074(4) 0.034(3) -0.009(3) -0.008(2) -0.009(3)
C(223) 0.040(3) 0.064(4) 0.049(3) -0.020(3) 0.000(2) -0.013(3)
C(224) 0.052(3) 0.048(3) 0.048(3) -0.006(3) -0.009(2) -0.008(3)
C(241) 0.055(3) 0.050(3) 0.039(3) -0.019(3) 0.012(2) -0.025(3)
C(242) 0.107(7) 0.400(19) 0.129(8) 0.115(9) -0.036(6) -0.195(11)
C(243) 0.206(11) 0.107(7) 0.095(7) 0.054(7) 0.035(7) -0.040(6)
C(244) 0.077(5) 0.147(8) 0.092(6) -0.030(5) 0.022(4) -0.070(6)
C(251) 0.042(3) 0.034(3) 0.040(3) -0.012(2) -0.003(2) -0.012(2)
C(252) 0.048(3) 0.067(4) 0.054(3) -0.023(3) 0.001(3) -0.027(3)
C(253) 0.083(4) 0.044(3) 0.050(3) -0.028(3) -0.011(3) -0.013(3)
C(254) 0.062(4) 0.067(4) 0.048(3) -0.034(3) 0.010(3) -0.031(3)
C(271) 0.044(3) 0.031(3) 0.028(2) -0.014(2) 0.004(2) -0.008(2)
C(272) 0.048(3) 0.042(3) 0.037(3) -0.011(2) -0.006(2) -0.002(2)
C(273) 0.057(3) 0.036(3) 0.032(3) -0.016(2) 0.009(2) -0.011(2)
C(274) 0.056(3) 0.038(3) 0.033(3) -0.020(2) 0.008(2) -0.009(2)
C(911) 0.034(7) 0.029(7) 0.103(12) 0.008(5) -0.006(7) -0.010(7)
C(921) 0.213(19) 0.068(10) 0.062(9) -0.063(11) -0.024(10) -0.031(8)

loop_
_atom_type_symbol
_atom_type_radius_bond
Mo 1.30
Cl 0.99
O 0.73
N 0.75
C 0.77
H 0.32

loop_
_geom_angle_atom_site_label_1
_geom_angle_atom_site_label_2
_geom_angle_atom_site_label_3
_geom_angle
_geom_angle_site_symmetry_1
_geom_angle_site_symmetry_2
_geom_angle_site_symmetry_3
_geom_angle_publ_flag
O13 Mo1 O12 101.58(15) . . . ?
O13 Mo1 O11 105.47(13) . . . ?
O12 Mo1 O11 99.54(13) . . . ?
O13 Mo1 O118 93.67(14) . . . ?
O12 Mo1 O118 159.08(13) . . . ?
O11 Mo1 O118 89.95(12) . . . ?
O13 Mo1 N111 97.54(15) . . . ?
O12 Mo1 N111 83.66(14) . . . ?
O11 Mo1 N111 155.52(14) . . . ?
O118 Mo1 N111 80.19(14) . . . ?
O13 Mo1 N18 171.67(13) . . . ?
O12 Mo1 N18 81.70(13) . . . ?
O11 Mo1 N18 81.34(12) . . . ?
O118 Mo1 N18 81.37(12) . . . ?
N111 Mo1 N18 75.09(13) . . . ?
O23 Mo2 O22 102.04(15) . . . ?
O23 Mo2 O21 106.31(13) . . . ?
O22 Mo2 O21 100.35(13) . . . ?
O23 Mo2 O218 93.24(13) . . . ?
O22 Mo2 O218 158.86(13) . . . ?
O21 Mo2 O218 89.08(12) . . . ?
O23 Mo2 N211 95.98(14) . . . ?
O22 Mo2 N211 84.03(14) . . . ?
O21 Mo2 N211 155.68(13) . . . ?
O218 Mo2 N211 79.89(13) . . . ?
O23 Mo2 N28 170.09(13) . . . ?
O22 Mo2 N28 81.85(13) . . . ?
O21 Mo2 N28 81.69(12) . . . ?
O218 Mo2 N28 80.86(12) . . . ?
N211 Mo2 N28 75.22(13) . . . ?
C11 O11 Mo1 135.9(3) . . . ?
C21 O21 Mo2 136.6(3) . . . ?
C118 O118 Mo1 137.1(3) . . . ?
C218 O218 Mo2 139.0(3) . . . ?
C17 N18 C19 119.1(4) . . . ?
C17 N18 Mo1 124.5(3) . . . ?
C19 N18 Mo1 115.3(2) . . . ?
C27 N28 C29 119.5(4) . . . ?
C27 N28 Mo2 125.0(3) . . . ?
C29 N28 Mo2 114.9(2) . . . ?
C110 N111 C112 114.0(4) . . . ?
C110 N111 Mo1 111.2(3) . . . ?
C112 N111 Mo1 115.8(3) . . . ?
C110 N111 H111 101.00 . . . ?
C112 N111 H111 110.00 . . . ?
Mo1 N111 H111 103.00 . . . ?
C212 N211 C210 114.0(3) . . . ?
C212 N211 Mo2 115.9(3) . . . ?
C210 N211 Mo2 112.1(2) . . . ?
O11 C11 C16 120.6(4) . . . ?
O11 C11 C12 118.9(4) . . . ?
C16 C11 C12 120.5(4) . . . ?
C13 C12 C11 116.4(4) . . . ?
C13 C12 C121 122.2(4) . . . ?
C11 C12 C121 121.4(4) . . . ?
C12 C13 C14 125.1(4) . . . ?
C12 C13 H13 117.50 . . . ?
C14 C13 H13 117.50 . . . ?
C15 C14 C13 116.9(4) . . . ?
C15 C14 C141 123.0(4) . . . ?
C13 C14 C141 120.0(4) . . . ?
C14 C15 C16 121.8(4) . . . ?
C14 C15 H15 119.10 . . . ?
C16 C15 H15 119.10 . . . ?
C11 C16 C15 119.3(4) . . . ?
C11 C16 C17 124.2(4) . . . ?
C15 C16 C17 116.6(4) . . . ?
N18 C17 C16 124.9(4) . . . ?
N18 C17 H17 117.60 . . . ?
C16 C17 H17 117.60 . . . ?
N18 C19 C110 107.3(4) . . . ?
N18 C19 H19A 110.20 . . . ?
C110 C19 H19A 110.20 . . . ?
N18 C19 H19B 110.20 . . . ?
C110 C19 H19B 110.20 . . . ?
H19A C19 H19B 108.50 . . . ?
O21 C21 C26 120.7(4) . . . ?
O21 C21 C22 118.7(4) . . . ?
C26 C21 C22 120.6(4) . . . ?
C23 C22 C21 116.9(4) . . . ?
C23 C22 C221 121.6(4) . . . ?
C21 C22 C221 121.5(4) . . . ?
C22 C23 C24 124.0(4) . . . ?
C22 C23 H23 118.00 . . . ?
C24 C23 H23 118.00 . . . ?
C25 C24 C23 116.8(4) . . . ?
C25 C24 C241 121.6(4) . . . ?
C23 C24 C241 121.5(4) . . . ?
C24 C25 C26 121.9(4) . . . ?
C24 C25 H25 119.00 . . . ?
C26 C25 H25 119.00 . . . ?
C21 C26 C25 119.2(4) . . . ?
C21 C26 C27 124.6(4) . . . ?
C25 C26 C27 116.0(4) . . . ?
N28 C27 C26 124.3(4) . . . ?
N28 C27 H27 117.90 . . . ?
C26 C27 H27 117.90 . . . ?
N28 C29 C210 107.7(3) . . . ?
N28 C29 H29A 110.20 . . . ?
C210 C29 H29A 110.20 . . . ?
N28 C29 H29B 110.20 . . . ?
C210 C29 H29B 110.20 . . . ?
H29A C29 H29B 108.50 . . . ?
N111 C110 C19 111.5(4) . . . ?
N111 C110 H11A 109.30 . . . ?
C19 C110 H11A 109.30 . . . ?
N111 C110 H11B 109.30 . . . ?
C19 C110 H11B 109.30 . . . ?
H11A C110 H11B 108.00 . . . ?
C116 C111 C118 116.7(5) . . . ?
C116 C111 C171 121.2(5) . . . ?
C118 C111 C171 122.1(5) . . . ?
N111 C112 C113 113.0(4) . . . ?
N111 C112 H11C 109.00 . . . ?
C113 C112 H11C 109.00 . . . ?
N111 C112 H11D 109.00 . . . ?
C113 C112 H11D 109.00 . . . ?
H11C C112 H11D 107.80 . . . ?
C114 C113 C118 121.4(4) . . . ?
C114 C113 C112 121.8(4) . . . ?
C118 C113 C112 116.8(4) . . . ?
C113 C114 C115 121.5(5) . . . ?
C113 C114 H114 119.30 . . . ?
C115 C114 H114 119.30 . . . ?
C116 C115 C114 115.7(5) . . . ?
C116 C115 C151 120.5(5) . . . ?
C114 C115 C151 123.7(5) . . . ?
C111 C116 C115 125.1(5) . . . ?
C111 C116 H116 117.50 . . . ?
C115 C116 H116 117.50 . . . ?
O118 C118 C113 117.9(4) . . . ?
O118 C118 C111 122.7(4) . . . ?
C113 C118 C111 119.5(5) . . . ?
C12 C121 C124 112.3(4) . . . ?
C12 C121 C123 111.9(4) . . . ?
C124 C121 C123 107.6(4) . . . ?
C12 C121 C122 109.1(4) . . . ?
C124 C121 C122 107.2(4) . . . ?
C123 C121 C122 108.5(4) . . . ?
C121 C122 H12A 109.50 . . . ?
C121 C122 H12B 109.50 . . . ?
H12A C122 H12B 109.50 . . . ?
C121 C122 H12C 109.50 . . . ?
H12A C122 H12C 109.50 . . . ?
H12B C122 H12C 109.50 . . . ?
C121 C123 H12D 109.50 . . . ?
C121 C123 H12E 109.50 . . . ?
H12D C123 H12E 109.50 . . . ?
C121 C123 H12F 109.50 . . . ?
H12D C123 H12F 109.50 . . . ?
H12E C123 H12F 109.50 . . . ?
C121 C124 H12G 109.50 . . . ?
C121 C124 H12H 109.50 . . . ?
H12G C124 H12H 109.50 . . . ?
C121 C124 H12I 109.50 . . . ?
H12G C124 H12I 109.50 . . . ?
H12H C124 H12I 109.50 . . . ?
C144 C141 C143 107.7(4) . . . ?
C144 C141 C142 108.4(4) . . . ?
C143 C141 C142 109.8(4) . . . ?
C144 C141 C14 111.8(4) . . . ?
C143 C141 C14 108.5(4) . . . ?
C142 C141 C14 110.6(4) . . . ?
C141 C142 H14A 109.50 . . . ?
C141 C142 H14B 109.50 . . . ?
H14A C142 H14B 109.50 . . . ?
C141 C142 H14C 109.50 . . . ?
H14A C142 H14C 109.50 . . . ?
H14B C142 H14C 109.50 . . . ?
C141 C143 H14D 109.50 . . . ?
C141 C143 H14E 109.50 . . . ?
H14D C143 H14E 109.50 . . . ?
C141 C143 H14F 109.50 . . . ?
H14D C143 H14F 109.50 . . . ?
H14E C143 H14F 109.50 . . . ?
C141 C144 H14G 109.50 . . . ?
C141 C144 H14H 109.50 . . . ?
H14G C144 H14H 109.50 . . . ?
C141 C144 H14I 109.50 . . . ?
H14G C144 H14I 109.50 . . . ?
H14H C144 H14I 109.50 . . . ?
C153 C151 C152 110.5(5) . . . ?
C153 C151 C115 112.5(4) . . . ?
C152 C151 C115 109.7(5) . . . ?
C153 C151 C154 106.9(5) . . . ?
C152 C151 C154 107.9(5) . . . ?
C115 C151 C154 109.2(5) . . . ?
C151 C152 H15A 109.50 . . . ?
C151 C152 H15B 109.50 . . . ?
H15A C152 H15B 109.50 . . . ?
C151 C152 H15C 109.50 . . . ?
H15A C152 H15C 109.50 . . . ?
H15B C152 H15C 109.50 . . . ?
C151 C153 H15D 109.50 . . . ?
C151 C153 H15E 109.50 . . . ?
H15D C153 H15E 109.50 . . . ?
C151 C153 H15F 109.50 . . . ?
H15D C153 H15F 109.50 . . . ?
H15E C153 H15F 109.50 . . . ?
C151 C154 H15G 109.50 . . . ?
C151 C154 H15H 109.50 . . . ?
H15G C154 H15H 109.50 . . . ?
C151 C154 H15I 109.50 . . . ?
H15G C154 H15I 109.50 . . . ?
H15H C154 H15I 109.50 . . . ?
C111 C171 C172 111.6(4) . . . ?
C111 C171 C173 113.2(5) . . . ?
C172 C171 C173 107.1(5) . . . ?
C111 C171 C174 109.3(4) . . . ?
C172 C171 C174 106.4(5) . . . ?
C173 C171 C174 108.9(5) . . . ?
C171 C172 H17A 109.50 . . . ?
C171 C172 H17B 109.50 . . . ?
H17A C172 H17B 109.50 . . . ?
C171 C172 H17C 109.50 . . . ?
H17A C172 H17C 109.50 . . . ?
H17B C172 H17C 109.50 . . . ?
C171 C173 H17D 109.50 . . . ?
C171 C173 H17E 109.50 . . . ?
H17D C173 H17E 109.50 . . . ?
C171 C173 H17F 109.50 . . . ?
H17D C173 H17F 109.50 . . . ?
H17E C173 H17F 109.50 . . . ?
C171 C174 H17G 109.50 . . . ?
C171 C174 H17H 109.50 . . . ?
H17G C174 H17H 109.50 . . . ?
C171 C174 H17I 109.50 . . . ?
H17G C174 H17I 109.50 . . . ?
H17H C174 H17I 109.50 . . . ?
N211 C210 C29 111.0(4) . . . ?
N211 C210 H21A 109.40 . . . ?
C29 C210 H21A 109.40 . . . ?
N211 C210 H21B 109.40 . . . ?
C29 C210 H21B 109.40 . . . ?
H21A C210 H21B 108.00 . . . ?
N211 C212 C213 113.4(3) . . . ?
N211 C212 H21C 108.90 . . . ?
C213 C212 H21C 108.90 . . . ?
N211 C212 H21D 108.90 . . . ?
C213 C212 H21D 108.90 . . . ?
H21C C212 H21D 107.70 . . . ?
C218 C213 C214 121.0(4) . . . ?
C218 C213 C212 119.0(4) . . . ?
C214 C213 C212 119.9(4) . . . ?
C215 C214 C213 120.5(4) . . . ?
C215 C214 H214 119.80 . . . ?
C213 C214 H214 119.80 . . . ?
C216 C215 C214 117.3(4) . . . ?
C216 C215 C251 121.9(4) . . . ?
C214 C215 C251 120.8(4) . . . ?
C215 C216 C217 124.3(4) . . . ?
C215 C216 H216 117.90 . . . ?
C217 C216 H216 117.90 . . . ?
C216 C217 C218 116.5(4) . . . ?
C216 C217 C271 121.9(4) . . . ?
C218 C217 C271 121.6(4) . . . ?
O218 C218 C213 117.9(4) . . . ?
O218 C218 C217 121.7(4) . . . ?
C213 C218 C217 120.4(4) . . . ?
C223 C221 C22 111.1(4) . . . ?
C223 C221 C222 107.3(4) . . . ?
C22 C221 C222 111.8(4) . . . ?
C223 C221 C224 110.0(4) . . . ?
C22 C221 C224 109.9(4) . . . ?
C222 C221 C224 106.6(4) . . . ?
C221 C222 H22A 109.50 . . . ?
C221 C222 H22B 109.50 . . . ?
H22A C222 H22B 109.50 . . . ?
C221 C222 H22C 109.50 . . . ?
H22A C222 H22C 109.50 . . . ?
H22B C222 H22C 109.50 . . . ?
C221 C223 H22D 109.50 . . . ?
C221 C223 H22E 109.50 . . . ?
H22D C223 H22E 109.50 . . . ?
C221 C223 H22F 109.50 . . . ?
H22D C223 H22F 109.50 . . . ?
H22E C223 H22F 109.50 . . . ?
C221 C224 H22G 109.50 . . . ?
C221 C224 H22H 109.50 . . . ?
H22G C224 H22H 109.50 . . . ?
C221 C224 H22I 109.50 . . . ?
H22G C224 H22I 109.50 . . . ?
H22H C224 H22I 109.50 . . . ?
C242 C241 C243 113.3(7) . . . ?
C242 C241 C244 108.6(7) . . . ?
C243 C241 C244 100.1(6) . . . ?
C242 C241 C24 114.0(5) . . . ?
C243 C241 C24 109.2(5) . . . ?
C244 C241 C24 110.7(4) . . . ?
C241 C242 H24A 109.50 . . . ?
C241 C242 H24B 109.50 . . . ?
H24A C242 H24B 109.50 . . . ?
C241 C242 H24C 109.50 . . . ?
H24A C242 H24C 109.50 . . . ?
H24B C242 H24C 109.50 . . . ?
C241 C243 H24D 109.50 . . . ?
C241 C243 H24E 109.50 . . . ?
H24D C243 H24E 109.50 . . . ?
C241 C243 H24F 109.50 . . . ?
H24D C243 H24F 109.50 . . . ?
H24E C243 H24F 109.50 . . . ?
C241 C244 H24G 109.50 . . . ?
C241 C244 H24H 109.50 . . . ?
H24G C244 H24H 109.50 . . . ?
C241 C244 H24I 109.50 . . . ?
H24G C244 H24I 109.50 . . . ?
H24H C244 H24I 109.50 . . . ?
C253 C251 C252 109.1(4) . . . ?
C253 C251 C254 106.9(4) . . . ?
C252 C251 C254 108.9(4) . . . ?
C253 C251 C215 111.2(4) . . . ?
C252 C251 C215 109.0(4) . . . ?
C254 C251 C215 111.7(4) . . . ?
C251 C252 H25A 109.50 . . . ?
C251 C252 H25B 109.50 . . . ?
H25A C252 H25B 109.50 . . . ?
C251 C252 H25C 109.50 . . . ?
H25A C252 H25C 109.50 . . . ?
H25B C252 H25C 109.50 . . . ?
C251 C253 H25D 109.50 . . . ?
C251 C253 H25E 109.50 . . . ?
H25D C253 H25E 109.50 . . . ?
C251 C253 H25F 109.50 . . . ?
H25D C253 H25F 109.50 . . . ?
H25E C253 H25F 109.50 . . . ?
C251 C254 H25G 109.50 . . . ?
C251 C254 H25H 109.50 . . . ?
H25G C254 H25H 109.50 . . . ?
C251 C254 H25I 109.50 . . . ?
H25G C254 H25I 109.50 . . . ?
H25H C254 H25I 109.50 . . . ?
C217 C271 C274 113.4(4) . . . ?
C217 C271 C273 110.3(4) . . . ?
C274 C271 C273 105.9(4) . . . ?
C217 C271 C272 108.8(3) . . . ?
C274 C271 C272 108.2(4) . . . ?
C273 C271 C272 110.1(4) . . . ?
C271 C272 H27A 109.50 . . . ?
C271 C272 H27B 109.50 . . . ?
H27A C272 H27B 109.50 . . . ?
C271 C272 H27C 109.50 . . . ?
H27A C272 H27C 109.50 . . . ?
H27B C272 H27C 109.50 . . . ?
C271 C273 H27D 109.50 . . . ?
C271 C273 H27E 109.50 . . . ?
H27D C273 H27E 109.50 . . . ?
C271 C273 H27F 109.50 . . . ?
H27D C273 H27F 109.50 . . . ?
H27E C273 H27F 109.50 . . . ?
C271 C274 H27G 109.50 . . . ?
C271 C274 H27H 109.50 . . . ?
H27G C274 H27H 109.50 . . . ?
C271 C274 H27I 109.50 . . . ?
H27G C274 H27I 109.50 . . . ?
H27H C274 H27I 109.50 . . . ?
Cl91 C911 Cl92 115.7(7) . . . ?
Cl91 C911 H91A 108.40 . . . ?
Cl92 C911 H91A 108.40 . . . ?
Cl91 C911 H91B 108.40 . . . ?
Cl92 C911 H91B 108.40 . . . ?
H91A C911 H91B 107.40 . . . ?
Cl93 C921 Cl94 114.0(9) . . . ?
Cl93 C921 H92A 108.70 . . . ?
Cl94 C921 H92A 108.70 . . . ?
Cl93 C921 H92B 108.70 . . . ?
Cl94 C921 H92B 108.70 . . . ?
H92A C921 H92B 107.60 . . . ?

loop_
_geom_bond_atom_site_label_1
_geom_bond_atom_site_label_2
_geom_bond_distance
_geom_bond_site_symmetry_1
_geom_bond_site_symmetry_2
_geom_bond_publ_flag
Mo1 O13 1.697(3) . . ?
Mo1 O12 1.734(3) . . ?
Mo1 O11 1.917(3) . . ?
Mo1 O118 2.012(3) . . ?
Mo1 N111 2.216(4) . . ?
Mo1 N18 2.281(4) . . ?
Mo2 O23 1.699(3) . . ?
Mo2 O22 1.728(3) . . ?
Mo2 O21 1.921(3) . . ?
Mo2 O218 2.002(3) . . ?
Mo2 N211 2.218(4) . . ?
Mo2 N28 2.275(3) . . ?
Cl91 C911 1.610(14) . . ?
Cl92 C911 1.782(14) . . ?
O11 C11 1.337(5) . . ?
O21 C21 1.359(5) . . ?
Cl93 C921 1.534(17) . . ?
Cl94 C921 1.894(16) . . ?
O118 C118 1.356(5) . . ?
O218 C218 1.340(5) . . ?
N18 C17 1.285(5) . . ?
N18 C19 1.476(5) . . ?
N28 C27 1.278(5) . . ?
N28 C29 1.477(5) . . ?
N111 C110 1.492(6) . . ?
N111 C112 1.493(6) . . ?
N111 H111 0.7500 . . ?
N211 C212 1.483(5) . . ?
N211 C210 1.490(6) . . ?
C11 C16 1.405(6) . . ?
C11 C12 1.421(6) . . ?
C12 C13 1.382(6) . . ?
C12 C121 1.523(6) . . ?
C13 C14 1.399(6) . . ?
C13 H13 0.9500 . . ?
C14 C15 1.372(6) . . ?
C14 C141 1.536(6) . . ?
C15 C16 1.410(6) . . ?
C15 H15 0.9500 . . ?
C16 C17 1.452(6) . . ?
C17 H17 0.9500 . . ?
C19 C110 1.510(6) . . ?
C19 H19A 0.9900 . . ?
C19 H19B 0.9900 . . ?
C21 C26 1.386(6) . . ?
C21 C22 1.409(6) . . ?
C22 C23 1.389(6) . . ?
C22 C221 1.536(6) . . ?
C23 C24 1.397(6) . . ?
C23 H23 0.9500 . . ?
C24 C25 1.372(6) . . ?
C24 C241 1.532(6) . . ?
C25 C26 1.405(5) . . ?
C25 H25 0.9500 . . ?
C26 C27 1.468(6) . . ?
C27 H27 0.9500 . . ?
C29 C210 1.514(6) . . ?
C29 H29A 0.9900 . . ?
C29 H29B 0.9900 . . ?
C110 H11A 0.9900 . . ?
C110 H11B 0.9900 . . ?
C111 C116 1.382(7) . . ?
C111 C118 1.402(6) . . ?
C111 C171 1.525(7) . . ?
C112 C113 1.516(6) . . ?
C112 H11C 0.9900 . . ?
C112 H11D 0.9900 . . ?
C113 C114 1.354(6) . . ?
C113 C118 1.391(6) . . ?
C114 C115 1.400(7) . . ?
C114 H114 0.9500 . . ?
C115 C116 1.383(7) . . ?
C115 C151 1.534(7) . . ?
C116 H116 0.9500 . . ?
C121 C124 1.530(6) . . ?
C121 C123 1.549(7) . . ?
C121 C122 1.551(7) . . ?
C122 H12A 0.9800 . . ?
C122 H12B 0.9800 . . ?
C122 H12C 0.9800 . . ?
C123 H12D 0.9800 . . ?
C123 H12E 0.9800 . . ?
C123 H12F 0.9800 . . ?
C124 H12G 0.9800 . . ?
C124 H12H 0.9800 . . ?
C124 H12I 0.9800 . . ?
C141 C144 1.508(6) . . ?
C141 C143 1.515(7) . . ?
C141 C142 1.527(6) . . ?
C142 H14A 0.9800 . . ?
C142 H14B 0.9800 . . ?
C142 H14C 0.9800 . . ?
C143 H14D 0.9800 . . ?
C143 H14E 0.9800 . . ?
C143 H14F 0.9800 . . ?
C144 H14G 0.9800 . . ?
C144 H14H 0.9800 . . ?
C144 H14I 0.9800 . . ?
C151 C153 1.514(8) . . ?
C151 C152 1.520(7) . . ?
C151 C154 1.550(8) . . ?
C152 H15A 0.9800 . . ?
C152 H15B 0.9800 . . ?
C152 H15C 0.9800 . . ?
C153 H15D 0.9800 . . ?
C153 H15E 0.9800 . . ?
C153 H15F 0.9800 . . ?
C154 H15G 0.9800 . . ?
C154 H15H 0.9800 . . ?
C154 H15I 0.9800 . . ?
C171 C172 1.527(8) . . ?
C171 C173 1.535(8) . . ?
C171 C174 1.544(8) . . ?
C172 H17A 0.9800 . . ?
C172 H17B 0.9800 . . ?
C172 H17C 0.9800 . . ?
C173 H17D 0.9800 . . ?
C173 H17E 0.9800 . . ?
C173 H17F 0.9800 . . ?
C174 H17G 0.9800 . . ?
C174 H17H 0.9800 . . ?
C174 H17I 0.9800 . . ?
C210 H21A 0.9900 . . ?
C210 H21B 0.9900 . . ?
C212 C213 1.489(6) . . ?
C212 H21C 0.9900 . . ?
C212 H21D 0.9900 . . ?
C213 C218 1.387(6) . . ?
C213 C214 1.395(6) . . ?
C214 C215 1.394(6) . . ?
C214 H214 0.9500 . . ?
C215 C216 1.386(6) . . ?
C215 C251 1.535(6) . . ?
C216 C217 1.407(6) . . ?
C216 H216 0.9500 . . ?
C217 C218 1.408(6) . . ?
C217 C271 1.529(6) . . ?
C221 C223 1.521(7) . . ?
C221 C222 1.542(6) . . ?
C221 C224 1.546(7) . . ?
C222 H22A 0.9800 . . ?
C222 H22B 0.9800 . . ?
C222 H22C 0.9800 . . ?
C223 H22D 0.9800 . . ?
C223 H22E 0.9800 . . ?
C223 H22F 0.9800 . . ?
C224 H22G 0.9800 . . ?
C224 H22H 0.9800 . . ?
C224 H22I 0.9800 . . ?
C241 C242 1.424(9) . . ?
C241 C243 1.515(9) . . ?
C241 C244 1.526(8) . . ?
C242 H24A 0.9800 . . ?
C242 H24B 0.9800 . . ?
C242 H24C 0.9800 . . ?
C243 H24D 0.9800 . . ?
C243 H24E 0.9800 . . ?
C243 H24F 0.9800 . . ?
C244 H24G 0.9800 . . ?
C244 H24H 0.9800 . . ?
C244 H24I 0.9800 . . ?
C251 C253 1.509(7) . . ?
C251 C252 1.524(6) . . ?
C251 C254 1.534(6) . . ?
C252 H25A 0.9800 . . ?
C252 H25B 0.9800 . . ?
C252 H25C 0.9800 . . ?
C253 H25D 0.9800 . . ?
C253 H25E 0.9800 . . ?
C253 H25F 0.9800 . . ?
C254 H25G 0.9800 . . ?
C254 H25H 0.9800 . . ?
C254 H25I 0.9800 . . ?
C271 C274 1.532(6) . . ?
C271 C273 1.548(6) . . ?
C271 C272 1.548(6) . . ?
C272 H27A 0.9800 . . ?
C272 H27B 0.9800 . . ?
C272 H27C 0.9800 . . ?
C273 H27D 0.9800 . . ?
C273 H27E 0.9800 . . ?
C273 H27F 0.9800 . . ?
C274 H27G 0.9800 . . ?
C274 H27H 0.9800 . . ?
C274 H27I 0.9800 . . ?
C911 H91A 0.9900 . . ?
C911 H91B 0.9900 . . ?
C921 H92A 0.9900 . . ?
C921 H92B 0.9900 . . ?

loop_
_geom_torsion_atom_site_label_1
_geom_torsion_atom_site_label_2
_geom_torsion_atom_site_label_3
_geom_torsion_atom_site_label_4
_geom_torsion
_geom_torsion_site_symmetry_1
_geom_torsion_site_symmetry_2
_geom_torsion_site_symmetry_3
_geom_torsion_site_symmetry_4
_geom_torsion_publ_flag
O(13) Mo(1) O(11) C(11) -150.8(4) . . . . ?
O(12) Mo(1) O(11) C(11) -45.9(4) . . . . ?
O(118) Mo(1) O(11) C(11) 115.4(4) . . . . ?
N(111) Mo(1) O(11) C(11) 49.8(6) . . . . ?
N(18) Mo(1) O(11) C(11) 34.1(4) . . . . ?
O(23) Mo(2) O(21) C(21) -158.2(4) . . . . ?
O(22) Mo(2) O(21) C(21) -52.3(4) . . . . ?
O(218) Mo(2) O(21) C(21) 108.7(4) . . . . ?
N(211) Mo(2) O(21) C(21) 46.2(5) . . . . ?
N(28) Mo(2) O(21) C(21) 27.8(4) . . . . ?
O(13) Mo(1) O(118) C(118) 124.8(4) . . . . ?
O(12) Mo(1) O(118) C(118) -12.3(6) . . . . ?
O(11) Mo(1) O(118) C(118) -129.7(4) . . . . ?
N(111) Mo(1) O(118) C(118) 27.7(4) . . . . ?
N(18) Mo(1) O(118) C(118) -48.5(4) . . . . ?
O(23) Mo(2) O(218) C(218) 115.7(4) . . . . ?
O(22) Mo(2) O(218) C(218) -20.8(6) . . . . ?
O(21) Mo(2) O(218) C(218) -138.0(4) . . . . ?
N(211) Mo(2) O(218) C(218) 20.2(4) . . . . ?
N(28) Mo(2) O(218) C(218) -56.3(4) . . . . ?
O(13) Mo(1) N(18) C(17) -168.4(8) . . . . ?
O(12) Mo(1) N(18) C(17) 77.8(3) . . . . ?
O(11) Mo(1) N(18) C(17) -23.2(3) . . . . ?
O(118) Mo(1) N(18) C(17) -114.5(3) . . . . ?
N(111) Mo(1) N(18) C(17) 163.4(4) . . . . ?
O(13) Mo(1) N(18) C(19) 23.7(11) . . . . ?
O(12) Mo(1) N(18) C(19) -90.1(3) . . . . ?
O(11) Mo(1) N(18) C(19) 168.8(3) . . . . ?
O(118) Mo(1) N(18) C(19) 77.6(3) . . . . ?
N(111) Mo(1) N(18) C(19) -4.5(3) . . . . ?
O(23) Mo(2) N(28) C(27) -168.2(8) . . . . ?
O(22) Mo(2) N(28) C(27) 77.9(4) . . . . ?
O(21) Mo(2) N(28) C(27) -23.9(3) . . . . ?
O(218) Mo(2) N(28) C(27) -114.3(4) . . . . ?
N(211) Mo(2) N(28) C(27) 163.9(4) . . . . ?
O(23) Mo(2) N(28) C(29) 20.5(10) . . . . ?
O(22) Mo(2) N(28) C(29) -93.3(3) . . . . ?
O(21) Mo(2) N(28) C(29) 164.9(3) . . . . ?
O(218) Mo(2) N(28) C(29) 74.5(3) . . . . ?
N(211) Mo(2) N(28) C(29) -7.4(3) . . . . ?
O(13) Mo(1) N(111) C(110) 162.5(3) . . . . ?
O(12) Mo(1) N(111) C(110) 61.6(3) . . . . ?
O(11) Mo(1) N(111) C(110) -37.5(5) . . . . ?
O(118) Mo(1) N(111) C(110) -105.0(3) . . . . ?
N(18) Mo(1) N(111) C(110) -21.4(3) . . . . ?
O(13) Mo(1) N(111) C(112) -65.3(3) . . . . ?
O(12) Mo(1) N(111) C(112) -166.2(3) . . . . ?
O(11) Mo(1) N(111) C(112) 94.7(4) . . . . ?
O(118) Mo(1) N(111) C(112) 27.2(3) . . . . ?
N(18) Mo(1) N(111) C(112) 110.8(3) . . . . ?
O(23) Mo(2) N(211) C(212) -61.0(3) . . . . ?
O(22) Mo(2) N(211) C(212) -162.5(3) . . . . ?
O(21) Mo(2) N(211) C(212) 95.5(4) . . . . ?
O(218) Mo(2) N(211) C(212) 31.2(3) . . . . ?
N(28) Mo(2) N(211) C(212) 114.4(3) . . . . ?
O(23) Mo(2) N(211) C(210) 165.7(3) . . . . ?
O(22) Mo(2) N(211) C(210) 64.1(3) . . . . ?
O(21) Mo(2) N(211) C(210) -37.8(5) . . . . ?
O(218) Mo(2) N(211) C(210) -102.1(3) . . . . ?
N(28) Mo(2) N(211) C(210) -19.0(3) . . . . ?
Mo(1) O(11) C(11) C(16) -28.3(6) . . . . ?
Mo(1) O(11) C(11) C(12) 153.6(3) . . . . ?
O(11) C(11) C(12) C(13) -178.6(4) . . . . ?
C(16) C(11) C(12) C(13) 3.3(6) . . . . ?
O(11) C(11) C(12) C(121) 3.1(6) . . . . ?
C(16) C(11) C(12) C(121) -175.0(4) . . . . ?
C(11) C(12) C(13) C(14) -1.8(7) . . . . ?
C(121) C(12) C(13) C(14) 176.5(4) . . . . ?
C(12) C(13) C(14) C(15) -0.1(7) . . . . ?
C(12) C(13) C(14) C(141) 179.0(4) . . . . ?
C(13) C(14) C(15) C(16) 0.6(6) . . . . ?
C(141) C(14) C(15) C(16) -178.4(4) . . . . ?
O(11) C(11) C(16) C(15) 179.0(4) . . . . ?
C(12) C(11) C(16) C(15) -3.0(6) . . . . ?
O(11) C(11) C(16) C(17) -2.3(6) . . . . ?
C(12) C(11) C(16) C(17) 175.7(4) . . . . ?
C(14) C(15) C(16) C(11) 0.9(6) . . . . ?
C(14) C(15) C(16) C(17) -177.9(4) . . . . ?
C(19) N(18) C(17) C(16) 177.8(4) . . . . ?
Mo(1) N(18) C(17) C(16) 10.3(6) . . . . ?
C(11) C(16) C(17) N(18) 7.6(7) . . . . ?
C(15) C(16) C(17) N(18) -173.7(4) . . . . ?
C(17) N(18) C(19) C(110) -140.0(4) . . . . ?
Mo(1) N(18) C(19) C(110) 28.6(4) . . . . ?
Mo(2) O(21) C(21) C(26) -17.5(6) . . . . ?
Mo(2) O(21) C(21) C(22) 164.3(3) . . . . ?
O(21) C(21) C(22) C(23) -173.7(4) . . . . ?
C(26) C(21) C(22) C(23) 8.1(6) . . . . ?
O(21) C(21) C(22) C(221) 7.2(6) . . . . ?
C(26) C(21) C(22) C(221) -171.0(4) . . . . ?
C(21) C(22) C(23) C(24) -2.8(7) . . . . ?
C(221) C(22) C(23) C(24) 176.4(4) . . . . ?
C(22) C(23) C(24) C(25) -3.7(7) . . . . ?
C(22) C(23) C(24) C(241) 177.7(4) . . . . ?
C(23) C(24) C(25) C(26) 5.2(7) . . . . ?
C(241) C(24) C(25) C(26) -176.3(4) . . . . ?
O(21) C(21) C(26) C(25) 175.0(4) . . . . ?
C(22) C(21) C(26) C(25) -6.9(6) . . . . ?
O(21) C(21) C(26) C(27) -9.6(7) . . . . ?
C(22) C(21) C(26) C(27) 168.6(4) . . . . ?
C(24) C(25) C(26) C(21) 0.0(7) . . . . ?
C(24) C(25) C(26) C(27) -175.9(4) . . . . ?
C(29) N(28) C(27) C(26) -176.5(4) . . . . ?
Mo(2) N(28) C(27) C(26) 12.6(6) . . . . ?
C(21) C(26) C(27) N(28) 8.9(7) . . . . ?
C(25) C(26) C(27) N(28) -175.5(4) . . . . ?
C(27) N(28) C(29) C(210) -140.6(4) . . . . ?
Mo(2) N(28) C(29) C(210) 31.2(4) . . . . ?
C(112) N(111) C(110) C(19) -87.7(5) . . . . ?
Mo(1) N(111) C(110) C(19) 45.4(4) . . . . ?
N(18) C(19) C(110) N(111) -47.8(5) . . . . ?
C(110) N(111) C(112) C(113) 63.6(5) . . . . ?
Mo(1) N(111) C(112) C(113) -67.3(5) . . . . ?
N(111) C(112) C(113) C(114) -123.8(5) . . . . ?
N(111) C(112) C(113) C(118) 56.2(6) . . . . ?
C(118) C(113) C(114) C(115) 2.1(7) . . . . ?
C(112) C(113) C(114) C(115) -177.9(5) . . . . ?
C(113) C(114) C(115) C(116) -0.4(7) . . . . ?
C(113) C(114) C(115) C(151) 178.8(5) . . . . ?
C(118) C(111) C(116) C(115) -1.3(8) . . . . ?
C(171) C(111) C(116) C(115) 177.7(5) . . . . ?
C(114) C(115) C(116) C(111) 0.0(8) . . . . ?
C(151) C(115) C(116) C(111) -179.2(5) . . . . ?
Mo(1) O(118) C(118) C(113) -43.9(6) . . . . ?
Mo(1) O(118) C(118) C(111) 136.4(4) . . . . ?
C(114) C(113) C(118) O(118) 176.9(4) . . . . ?
C(112) C(113) C(118) O(118) -3.0(6) . . . . ?
C(114) C(113) C(118) C(111) -3.4(7) . . . . ?
C(112) C(113) C(118) C(111) 176.6(4) . . . . ?
C(116) C(111) C(118) O(118) -177.5(4) . . . . ?
C(171) C(111) C(118) O(118) 3.6(7) . . . . ?
C(116) C(111) C(118) C(113) 2.9(7) . . . . ?
C(171) C(111) C(118) C(113) -176.0(4) . . . . ?
C(13) C(12) C(121) C(124) 0.9(6) . . . . ?
C(11) C(12) C(121) C(124) 179.1(4) . . . . ?
C(13) C(12) C(121) C(123) 122.0(5) . . . . ?
C(11) C(12) C(121) C(123) -59.7(6) . . . . ?
C(13) C(12) C(121) C(122) -117.9(5) . . . . ?
C(11) C(12) C(121) C(122) 60.4(5) . . . . ?
C(15) C(14) C(141) C(144) -6.1(6) . . . . ?
C(13) C(14) C(141) C(144) 174.9(4) . . . . ?
C(15) C(14) C(141) C(143) 112.5(5) . . . . ?
C(13) C(14) C(141) C(143) -66.6(5) . . . . ?
C(15) C(14) C(141) C(142) -127.0(5) . . . . ?
C(13) C(14) C(141) C(142) 54.0(6) . . . . ?
C(116) C(115) C(151) C(153) 173.1(5) . . . . ?
C(114) C(115) C(151) C(153) -6.0(8) . . . . ?
C(116) C(115) C(151) C(152) -63.5(7) . . . . ?
C(114) C(115) C(151) C(152) 117.3(6) . . . . ?
C(116) C(115) C(151) C(154) 54.5(6) . . . . ?
C(114) C(115) C(151) C(154) -124.6(6) . . . . ?
C(116) C(111) C(171) C(172) 123.9(6) . . . . ?
C(118) C(111) C(171) C(172) -57.2(7) . . . . ?
C(116) C(111) C(171) C(173) 3.0(7) . . . . ?
C(118) C(111) C(171) C(173) -178.1(5) . . . . ?
C(116) C(111) C(171) C(174) -118.6(6) . . . . ?
C(118) C(111) C(171) C(174) 60.3(6) . . . . ?
C(212) N(211) C(210) C(29) -91.3(4) . . . . ?
Mo(2) N(211) C(210) C(29) 43.0(4) . . . . ?
N(28) C(29) C(210) N(211) -47.9(5) . . . . ?
C(210) N(211) C(212) C(213) 65.8(5) . . . . ?
Mo(2) N(211) C(212) C(213) -66.6(4) . . . . ?
N(211) C(212) C(213) C(218) 51.3(6) . . . . ?
N(211) C(212) C(213) C(214) -131.3(4) . . . . ?
C(218) C(213) C(214) C(215) 1.2(6) . . . . ?
C(212) C(213) C(214) C(215) -176.2(4) . . . . ?
C(213) C(214) C(215) C(216) -2.5(6) . . . . ?
C(213) C(214) C(215) C(251) 178.4(4) . . . . ?
C(214) C(215) C(216) C(217) 1.7(6) . . . . ?
C(251) C(215) C(216) C(217) -179.1(4) . . . . ?
C(215) C(216) C(217) C(218) 0.4(6) . . . . ?
C(215) C(216) C(217) C(271) 179.2(4) . . . . ?
Mo(2) O(218) C(218) C(213) -38.5(6) . . . . ?
Mo(2) O(218) C(218) C(217) 142.3(3) . . . . ?
C(214) C(213) C(218) O(218) -178.1(4) . . . . ?
C(212) C(213) C(218) O(218) -0.7(6) . . . . ?
C(214) C(213) C(218) C(217) 1.0(6) . . . . ?
C(212) C(213) C(218) C(217) 178.4(4) . . . . ?
C(216) C(217) C(218) O(218) 177.4(4) . . . . ?
C(271) C(217) C(218) O(218) -1.4(6) . . . . ?
C(216) C(217) C(218) C(213) -1.7(6) . . . . ?
C(271) C(217) C(218) C(213) 179.4(4) . . . . ?
C(23) C(22) C(221) C(223) 116.6(5) . . . . ?
C(21) C(22) C(221) C(223) -64.2(5) . . . . ?
C(23) C(22) C(221) C(222) -3.2(6) . . . . ?
C(21) C(22) C(221) C(222) 175.9(4) . . . . ?
C(23) C(22) C(221) C(224) -121.4(5) . . . . ?
C(21) C(22) C(221) C(224) 57.7(6) . . . . ?
C(25) C(24) C(241) C(242) -179.5(8) . . . . ?
C(23) C(24) C(241) C(242) -1.0(10) . . . . ?
C(25) C(24) C(241) C(243) 52.6(8) . . . . ?
C(23) C(24) C(241) C(243) -128.9(7) . . . . ?
C(25) C(24) C(241) C(244) -56.7(7) . . . . ?
C(23) C(24) C(241) C(244) 121.8(6) . . . . ?
C(216) C(215) C(251) C(253) 38.7(6) . . . . ?
C(214) C(215) C(251) C(253) -142.1(4) . . . . ?
C(216) C(215) C(251) C(252) -81.6(5) . . . . ?
C(214) C(215) C(251) C(252) 97.5(5) . . . . ?
C(216) C(215) C(251) C(254) 158.0(4) . . . . ?
C(214) C(215) C(251) C(254) -22.8(6) . . . . ?
C(216) C(217) C(271) C(274) 4.4(6) . . . . ?
C(218) C(217) C(271) C(274) -176.8(4) . . . . ?
C(216) C(217) C(271) C(273) 123.0(4) . . . . ?
C(218) C(217) C(271) C(273) -58.2(5) . . . . ?
C(216) C(217) C(271) C(272) -116.1(4) . . . . ?
C(218) C(217) C(271) C(272) 62.7(5) . . . . ?
